data_1556989
loop_
_publ_author_name
'Yuan, Guohao'
'Takeda, Takashi'
'Hoshino, Norihisa'
'Akutagawa, Tomoyuki'

_publ_section_title
;
 Highly Proton-Conducting Mixed Proton-Transferred
 [(H2PO4--)(H3PO4)]\\infty Networks Supported by
 2,2&#x2032;-Diaminobithiazolium in Crystals
;
_journal_name_full 'The Journal of Physical Chemistry C'
_journal_paper_doi 10.1021/acs.jpcc.9b10130
_journal_year 2020
_chemical_formula_moiety 'C6 H9 N4 O4 P S2'
_chemical_formula_sum 'C6 H9 N4 O4 P S2'
_chemical_formula_weight 296.26
_space_group_crystal_system monoclinic
_space_group_IT_number 14
_space_group_name_Hall '-P 2ybc'
_space_group_name_H-M_alt 'P 1 21/c 1'
_atom_sites_solution_hydrogens geom
_atom_sites_solution_primary direct
_atom_sites_solution_secondary difmap
_cell_angle_alpha 90.0000
_cell_angle_beta 95.190(2)
_cell_angle_gamma 90.0000
_cell_formula_units_Z 4
_cell_length_a 13.8433(4)
_cell_length_b 10.0451(2)
_cell_length_c 8.1208(3)
_cell_measurement_reflns_used 4880
_cell_measurement_temperature 150
_cell_measurement_theta_max 68.14
_cell_measurement_theta_min 3.21
_cell_volume 1124.63(6)
_computing_cell_refinement 'RAPID AUTO'
_computing_data_collection 'RAPID AUTO (Rigaku, ????)'
_computing_data_reduction 'RAPID AUTO'
_computing_molecular_graphics 'CrystalStructure 4.3'
_computing_publication_material 'CrystalStructure 4.3 (Rigaku, 2018)'
_computing_structure_refinement 'SHELXL97 (Sheldrick, 2008)'
_computing_structure_solution 'SIR2004 (Burla, et al., 2005)'
_diffrn_ambient_temperature 150
_diffrn_detector_area_resol_mean 10.000
_diffrn_measured_fraction_theta_full 0.996
_diffrn_measured_fraction_theta_max 0.996
_diffrn_measurement_device_type 'Rigaku R-AXIS RAPID'
_diffrn_measurement_method \w
_diffrn_radiation_type 'Cu K\a'
_diffrn_radiation_wavelength 1.54187
_diffrn_reflns_av_R_equivalents 0.0509
_diffrn_reflns_av_unetI/netI 0.0372
_diffrn_reflns_Laue_measured_fraction_full 0.000
_diffrn_reflns_Laue_measured_fraction_max 0.000
_diffrn_reflns_limit_h_max 16
_diffrn_reflns_limit_h_min -16
_diffrn_reflns_limit_k_max 12
_diffrn_reflns_limit_k_min -12
_diffrn_reflns_limit_l_max 9
_diffrn_reflns_limit_l_min -9
_diffrn_reflns_number 12324
_diffrn_reflns_point_group_measured_fraction_full 0.000
_diffrn_reflns_point_group_measured_fraction_max 0.000
_diffrn_reflns_theta_full 68.210
_diffrn_reflns_theta_max 68.210
_diffrn_reflns_theta_min 3.206
_diffrn_standards_number 0
_exptl_absorpt_coefficient_mu 5.789
_exptl_absorpt_correction_T_max 0.561
_exptl_absorpt_correction_T_min 0.459
_exptl_absorpt_correction_type multi-scan
_exptl_absorpt_process_details 'ABSCOR (Rigaku, 1995)'
_exptl_crystal_colour colorless
_exptl_crystal_density_diffrn 1.750
_exptl_crystal_density_method 'not measured'
_exptl_crystal_description platelet
_exptl_crystal_F_000 608.00
_exptl_crystal_size_max 0.100
_exptl_crystal_size_mid 0.100
_exptl_crystal_size_min 0.100
_refine_diff_density_max 0.38
_refine_diff_density_min -0.53
_refine_ls_extinction_method none
_refine_ls_goodness_of_fit_ref 1.090
_refine_ls_hydrogen_treatment constr
_refine_ls_number_parameters 154
_refine_ls_number_reflns 2050
_refine_ls_number_restraints 0
_refine_ls_R_factor_all 0.0444
_refine_ls_R_factor_gt 0.0397
_refine_ls_shift/su_max 0.001
_refine_ls_structure_factor_coef Fsqd
_refine_ls_weighting_details 'w = 1/[\s^2^(Fo^2^)+(0.0635P)^2^+0.6957P] where P=(Fo^2^+2Fc^2^)/3'
_refine_ls_weighting_scheme calc
_refine_ls_wR_factor_gt 0.1058
_refine_ls_wR_factor_ref 0.1130
_reflns_number_gt 1806
_reflns_number_total 2050
_reflns_threshold_expression F^2^>2.0\s(F^2^)
_cod_data_source_file jp9b10130_si_002.cif
_cod_data_source_block 2018040401
_cod_original_cell_volume 1124.63(5)
_cod_database_code 1556989

loop_
_space_group_symop_id
_space_group_symop_operation_xyz
1 +X,+Y,+Z
2 -X,1/2+Y,1/2-Z
3 -X,-Y,-Z
4 +X,-1/2-Y,-1/2+Z

loop_
_atom_site_label
_atom_site_type_symbol
_atom_site_fract_x
_atom_site_fract_y
_atom_site_fract_z
_atom_site_U_iso_or_equiv
_atom_site_adp_type
_atom_site_occupancy
_atom_site_symmetry_multiplicity
_atom_site_calc_flag
_atom_site_refinement_flags
S1 S 0.99890(5) 0.36106(6) 0.36268(10) 0.0332(2) Uani 1 1 d .
S2 S 0.61277(4) 0.12019(6) 0.65574(9) 0.0275(2) Uani 1 1 d .
N1 N 0.91356(16) 0.1498(2) 0.4564(3) 0.0277(5) Uani 1 1 d .
N2 N 0.70218(14) 0.3325(2) 0.5938(3) 0.0223(5) Uani 1 1 d .
H5 H 0.7174 0.4171 0.5850 0.027 Uiso 1 1 calc R
N3 N 1.06883(16) 0.1121(2) 0.3696(3) 0.0356(6) Uani 1 1 d .
H2B H 1.0661 0.0261 0.3893 0.043 Uiso 1 1 calc R
H3A H 1.1207 0.1465 0.3308 0.043 Uiso 1 1 calc R
N4 N 0.55660(16) 0.3720(2) 0.7136(3) 0.0308(6) Uani 1 1 d .
H6A H 0.5652 0.4588 0.7114 0.037 Uiso 1 1 calc R
H7B H 0.5048 0.3388 0.7537 0.037 Uiso 1 1 calc R
C1 C 0.85259(17) 0.2569(2) 0.4762(3) 0.0233(5) Uani 1 1 d .
C2 C 0.88532(19) 0.3768(3) 0.4311(4) 0.0309(6) Uani 1 1 d .
H1 H 0.8507 0.4581 0.4364 0.037 Uiso 1 1 calc R
C3 C 0.99365(18) 0.1911(2) 0.3988(4) 0.0252(6) Uani 1 1 d .
C4 C 0.76067(17) 0.2294(2) 0.5429(3) 0.0234(5) Uani 1 1 d .
C5 C 0.72181(18) 0.1094(3) 0.5678(3) 0.0276(6) Uani 1 1 d .
H4 H 0.7509 0.0277 0.5402 0.033 Uiso 1 1 calc R
C6 C 0.62128(18) 0.2919(2) 0.6570(3) 0.0234(5) Uani 1 1 d .
P1 P 0.32357(4) 0.29901(6) 0.32144(8) 0.0226(2) Uani 1 1 d .
O1 O 0.28270(13) 0.38561(16) 0.4492(2) 0.0265(4) Uani 1 1 d .
O2 O 0.38304(14) 0.37086(17) 0.2020(2) 0.0312(5) Uani 1 1 d .
O3 O 0.39126(15) 0.18842(19) 0.4047(2) 0.0362(5) Uani 1 1 d .
H9 H 0.3612 0.1460 0.4731 0.043 Uiso 1 1 calc R
O4 O 0.23758(13) 0.22437(19) 0.2222(2) 0.0318(5) Uani 1 1 d .
H8 H 0.2598 0.1693 0.1574 0.038 Uiso 1 1 calc R

loop_
_atom_site_aniso_label
_atom_site_aniso_U_11
_atom_site_aniso_U_22
_atom_site_aniso_U_33
_atom_site_aniso_U_23
_atom_site_aniso_U_13
_atom_site_aniso_U_12
S1 0.0274(4) 0.0201(3) 0.0540(5) 0.0063(3) 0.0146(3) -0.0004(2)
S2 0.0233(3) 0.0198(3) 0.0407(4) -0.0001(3) 0.0088(3) -0.0021(2)
N1 0.0245(11) 0.0202(11) 0.0399(14) -0.0008(9) 0.0108(10) -0.0007(8)
N2 0.0223(10) 0.0165(10) 0.0288(12) 0.0003(8) 0.0061(9) -0.0009(8)
N3 0.0263(12) 0.0191(11) 0.0646(18) 0.0012(10) 0.0215(12) -0.0005(8)
N4 0.0268(12) 0.0207(11) 0.0474(15) -0.0052(10) 0.0170(11) -0.0029(8)
C1 0.0218(12) 0.0215(12) 0.0269(14) -0.0003(10) 0.0036(10) 0.0005(9)
C2 0.0260(14) 0.0234(14) 0.0445(18) 0.0046(11) 0.0095(12) 0.0030(10)
C3 0.0239(12) 0.0195(13) 0.0332(15) -0.0018(10) 0.0074(11) -0.0010(9)
C4 0.0220(12) 0.0213(12) 0.0269(14) -0.0013(10) 0.0021(10) 0.0014(9)
C5 0.0239(13) 0.0224(13) 0.0373(16) -0.0016(11) 0.0070(11) 0.0010(10)
C6 0.0237(13) 0.0219(13) 0.0250(14) -0.0007(10) 0.0034(10) -0.0007(9)
P1 0.0215(3) 0.0185(3) 0.0288(4) -0.0007(2) 0.0086(3) 0.0002(2)
O1 0.0301(10) 0.0209(9) 0.0296(11) -0.0007(7) 0.0093(8) 0.0042(7)
O2 0.0354(10) 0.0268(10) 0.0335(11) -0.0042(8) 0.0138(9) -0.0109(7)
O3 0.0422(12) 0.0369(11) 0.0314(11) 0.0039(9) 0.0127(9) 0.0195(9)
O4 0.0258(9) 0.0360(11) 0.0353(11) -0.0085(9) 0.0122(8) -0.0070(8)

loop_
_atom_type_symbol
_atom_type_description
_atom_type_scat_dispersion_real
_atom_type_scat_dispersion_imag
_atom_type_scat_source
C C 0.0181 0.0091
;
International Tables for Crystallography
(Vol. C, Tables 4.2.6.8 and 6.1.1.4)
;
N N 0.0311 0.0180
;
International Tables for Crystallography
(Vol. C, Tables 4.2.6.8 and 6.1.1.4)
;
P P 0.2955 0.4335
;
International Tables for Crystallography
(Vol. C, Tables 4.2.6.8 and 6.1.1.4)
;
H H 0.0000 0.0000
;
International Tables for Crystallography
(Vol. C, Table 6.1.1.4)
;
S S 0.3331 0.5567
;
International Tables for Crystallography
(Vol. C, Tables 4.2.6.8 and 6.1.1.4)
;
O O 0.0492 0.0322
;
International Tables for Crystallography
(Vol. C, Tables 4.2.6.8 and 6.1.1.4)
;

loop_
_geom_angle_atom_site_label_1
_geom_angle_atom_site_label_2
_geom_angle_atom_site_label_3
_geom_angle
C2 S1 C3 88.98(12)
C6 S2 C5 90.19(12)
C3 N1 C1 109.9(2)
C6 N2 C4 114.5(2)
C6 N2 H5 122.8
C4 N2 H5 122.8
C3 N3 H2B 120.0
C3 N3 H3A 120.0
H2B N3 H3A 120.0
C6 N4 H6A 120.0
C6 N4 H7B 120.0
H6A N4 H7B 120.0
C2 C1 N1 116.0(2)
C2 C1 C4 126.7(2)
N1 C1 C4 117.3(2)
C1 C2 S1 110.16(19)
C1 C2 H1 124.9
S1 C2 H1 124.9
N1 C3 N3 124.7(2)
N1 C3 S1 114.99(19)
N3 C3 S1 120.33(19)
C5 C4 N2 111.7(2)
C5 C4 C1 127.1(2)
N2 C4 C1 121.2(2)
C4 C5 S2 112.49(19)
C4 C5 H4 123.8
S2 C5 H4 123.8
N4 C6 N2 124.6(2)
N4 C6 S2 124.28(19)
N2 C6 S2 111.15(18)
O1 P1 O2 115.31(10)
O1 P1 O3 111.12(10)
O2 P1 O3 106.04(11)
O1 P1 O4 108.42(10)
O2 P1 O4 109.33(11)
O3 P1 O4 106.23(11)
P1 O3 H9 109.5
P1 O4 H8 109.5

loop_
_geom_bond_atom_site_label_1
_geom_bond_atom_site_label_2
_geom_bond_distance
S1 C2 1.722(3)
S1 C3 1.735(3)
S2 C6 1.729(2)
S2 C5 1.731(3)
N1 C3 1.309(3)
N1 C1 1.386(3)
N2 C6 1.337(3)
N2 C4 1.400(3)
N2 H5 0.8800
N3 C3 1.347(3)
N3 H2B 0.8800
N3 H3A 0.8800
N4 C6 1.317(3)
N4 H6A 0.8800
N4 H7B 0.8800
C1 C2 1.349(3)
C1 C4 1.454(3)
C2 H1 0.9500
C4 C5 1.342(3)
C5 H4 0.9500
P1 O1 1.5033(18)
P1 O2 1.5112(18)
P1 O3 1.5666(19)
P1 O4 1.5669(19)
O3 H9 0.8400
O4 H8 0.8400

loop_
_geom_hbond_atom_site_label_D
_geom_hbond_atom_site_label_H
_geom_hbond_atom_site_label_A
_geom_hbond_site_symmetry_A
_geom_hbond_distance_DA
_geom_hbond_distance_DH
_geom_hbond_distance_HA
_geom_hbond_angle_DHA
_geom_hbond_publ_flag
N2 H5 O1 3_666 2.863(3) 0.880 2.001 166.0 no
N3 H2B S1 2_745 3.237(2) 0.880 2.723 118.5 no
N3 H2B N1 3_756 2.986(3) 0.880 2.170 154.0 no
N3 H3A O4 1_655 2.944(3) 0.880 2.066 175.7 no
N4 H6A O2 3_666 2.781(3) 0.880 1.961 154.5 no
N4 H7B O3 4_566 2.942(3) 0.880 2.097 160.9 no
O3 H9 O2 4_566 2.500(3) 0.840 1.863 131.4 no
O4 H8 O1 4_565 2.603(3) 0.840 1.834 151.5 no

loop_
_geom_torsion_atom_site_label_1
_geom_torsion_atom_site_label_2
_geom_torsion_atom_site_label_3
_geom_torsion_atom_site_label_4
_geom_torsion
C3 N1 C1 C2 1.3(4)
C3 N1 C1 C4 -178.6(2)
N1 C1 C2 S1 -1.1(3)
C4 C1 C2 S1 178.9(2)
C3 S1 C2 C1 0.4(2)
C1 N1 C3 N3 178.4(3)
C1 N1 C3 S1 -0.9(3)
C2 S1 C3 N1 0.3(2)
C2 S1 C3 N3 -179.0(3)
C6 N2 C4 C5 0.5(3)
C6 N2 C4 C1 -178.1(2)
C2 C1 C4 C5 170.6(3)
N1 C1 C4 C5 -9.5(4)
C2 C1 C4 N2 -11.1(4)
N1 C1 C4 N2 168.8(2)
N2 C4 C5 S2 -0.4(3)
C1 C4 C5 S2 178.1(2)
C6 S2 C5 C4 0.2(2)
C4 N2 C6 N4 179.4(3)
C4 N2 C6 S2 -0.3(3)
C5 S2 C6 N4 -179.6(2)
C5 S2 C6 N2 0.1(2)
